data_7001076
loop_
_publ_author_name
'Kopylovich, Maximilian N.'
'Lasri, Jamal'
'Guedes da Silva, M. F\'atima C.'
'Pombeiro, Armando J. L.'

_publ_section_title
;
 Single-pot template transformations of cyanopyridines on a PdII
 centre: syntheses of ketoimine and
 2,4-dipyridyl-1,3,5-triazapentadiene palladium(II) complexes and their
 catalytic activity for microwave-assisted Suzuki--Miyaura and Heck
 reactions
;
_journal_issue 16
_journal_name_full 'Dalton Transactions'
_journal_page_first 3074
_journal_page_last 3084
_journal_paper_doi 10.1039/b820680e
_journal_year 2009
_chemical_formula_moiety '2(C12 H15 Cl2 N3 O Pd), C H Cl3'
_chemical_formula_sum 'C25 H31 Cl7 N6 O2 Pd2'
_chemical_formula_weight 908.51
_chemical_name_systematic
;
?
;
_space_group_IT_number 2
_symmetry_cell_setting triclinic
_symmetry_space_group_name_Hall '-P 1'
_symmetry_space_group_name_H-M 'P -1'
_atom_sites_solution_hydrogens geom
_atom_sites_solution_primary direct
_atom_sites_solution_secondary difmap
_audit_creation_method SHELXL-97
_cell_angle_alpha 66.858(12)
_cell_angle_beta 89.921(10)
_cell_angle_gamma 72.589(11)
_cell_formula_units_Z 4
_cell_length_a 13.595(3)
_cell_length_b 15.092(3)
_cell_length_c 19.045(5)
_cell_measurement_reflns_used 6186
_cell_measurement_temperature 150(2)
_cell_measurement_theta_max 25.00
_cell_measurement_theta_min 2.43
_cell_volume 3398.3(14)
_computing_cell_refinement 'Bruker SMART'
_computing_data_collection 'Bruker SMART'
_computing_data_reduction 'Bruker SAINT'
_computing_structure_refinement 'SHELXL-97 (Sheldrick, 1997)'
_diffrn_ambient_temperature 150(2)
_diffrn_measured_fraction_theta_full 0.997
_diffrn_measured_fraction_theta_max 0.997
_diffrn_measurement_device_type 'CCD area detector'
_diffrn_measurement_method 'phi and omega scans'
_diffrn_radiation_monochromator graphite
_diffrn_radiation_source 'fine-focus sealed tube'
_diffrn_radiation_type MoK\a
_diffrn_radiation_wavelength 0.71069
_diffrn_reflns_av_R_equivalents 0.0397
_diffrn_reflns_av_sigmaI/netI 0.0634
_diffrn_reflns_limit_h_max 16
_diffrn_reflns_limit_h_min -15
_diffrn_reflns_limit_k_max 18
_diffrn_reflns_limit_k_min -18
_diffrn_reflns_limit_l_max 22
_diffrn_reflns_limit_l_min -22
_diffrn_reflns_number 25641
_diffrn_reflns_theta_full 25.35
_diffrn_reflns_theta_max 25.35
_diffrn_reflns_theta_min 2.55
_exptl_absorpt_coefficient_mu 1.643
_exptl_absorpt_correction_T_max 0.7242
_exptl_absorpt_correction_T_min 0.6215
_exptl_absorpt_correction_type multi-scan
_exptl_absorpt_process_details sadabs
_exptl_crystal_colour yellow
_exptl_crystal_density_diffrn 1.776
_exptl_crystal_density_method 'not measured'
_exptl_crystal_description prism
_exptl_crystal_F_000 1800
_exptl_crystal_size_max 0.32
_exptl_crystal_size_mid 0.28
_exptl_crystal_size_min 0.21
_refine_diff_density_max 0.746
_refine_diff_density_min -0.654
_refine_diff_density_rms 0.088
_refine_ls_extinction_coef 0.00044(8)
_refine_ls_extinction_expression Fc^*^=kFc[1+0.001xFc^2^\l^3^/sin(2\q)]^-1/4^
_refine_ls_extinction_method SHELXL
_refine_ls_goodness_of_fit_ref 0.985
_refine_ls_hydrogen_treatment constr
_refine_ls_matrix_type full
_refine_ls_number_parameters 758
_refine_ls_number_reflns 12399
_refine_ls_number_restraints 0
_refine_ls_restrained_S_all 0.985
_refine_ls_R_factor_all 0.0857
_refine_ls_R_factor_gt 0.0421
_refine_ls_shift/su_max 0.001
_refine_ls_shift/su_mean 0.000
_refine_ls_structure_factor_coef Fsqd
_refine_ls_weighting_details 'calc w=1/[\s^2^(Fo^2^)+(0.0475P)^2^+0.9258P] where P=(Fo^2^+2Fc^2^)/3'
_refine_ls_weighting_scheme calc
_refine_ls_wR_factor_gt 0.0942
_refine_ls_wR_factor_ref 0.1145
_reflns_number_gt 7570
_reflns_number_total 12399
_reflns_threshold_expression >2sigma(I)
_cod_data_source_file b820680e.txt
_cod_data_source_block jl247=compound3a
_cod_original_cell_volume 3398.5(13)
_cod_original_sg_symbol_Hall -P1
_cod_original_sg_symbol_H-M P-1
_cod_database_code 7001076

loop_
_symmetry_equiv_pos_as_xyz
'x, y, z'
'-x, -y, -z'

loop_
_atom_site_label
_atom_site_type_symbol
_atom_site_fract_x
_atom_site_fract_y
_atom_site_fract_z
_atom_site_U_iso_or_equiv
_atom_site_adp_type
_atom_site_occupancy
_atom_site_symmetry_multiplicity
_atom_site_calc_flag
_atom_site_refinement_flags
_atom_site_disorder_assembly
_atom_site_disorder_group
C1 C 0.0641(5) 0.1438(4) 0.3835(3) 0.0575(15) Uani 1 1 d . . .
C2 C 0.3387(5) 0.8612(5) 0.3465(4) 0.0635(17) Uani 1 1 d . . .
C3 C 0.0947(4) 0.6249(4) 0.3875(3) 0.0460(13) Uani 1 1 d . . .
C4 C 0.3893(5) 0.2997(4) 0.3950(4) 0.0608(16) Uani 1 1 d . . .
C10 C 0.3909(6) 0.3363(6) 0.7946(5) 0.105(3) Uani 1 1 d . . .
H10 H 0.4546 0.3348 0.7681 0.126 Uiso 1 1 calc R . .
C11 C 0.0058(4) 0.2602(4) 0.2557(3) 0.0509(14) Uani 1 1 d . . .
C12 C -0.1064(4) 0.2665(5) 0.2568(4) 0.0679(18) Uani 1 1 d . . .
H12A H -0.1395 0.2996 0.2905 0.081 Uiso 1 1 calc R . .
H12B H -0.1137 0.1980 0.2749 0.081 Uiso 1 1 calc R . .
C13 C -0.1543(5) 0.3316(5) 0.1724(4) 0.085(2) Uani 1 1 d . . .
H13A H -0.1667 0.2881 0.1480 0.102 Uiso 1 1 calc R . .
H13B H -0.2216 0.3830 0.1691 0.102 Uiso 1 1 calc R . .
C14 C -0.0778(5) 0.3837(5) 0.1317(4) 0.0682(17) Uani 1 1 d . . .
C15 C -0.0555(6) 0.3745(5) 0.0569(4) 0.099(2) Uani 1 1 d . . .
H15A H -0.0081 0.4122 0.0331 0.148 Uiso 1 1 calc R . .
H15B H -0.1207 0.4028 0.0221 0.148 Uiso 1 1 calc R . .
H15C H -0.0232 0.3026 0.0669 0.148 Uiso 1 1 calc R . .
C16 C -0.1104(5) 0.4952(4) 0.1198(4) 0.088(2) Uani 1 1 d . . .
H16A H -0.0577 0.5250 0.0953 0.131 Uiso 1 1 calc R . .
H16B H -0.1171 0.4993 0.1697 0.131 Uiso 1 1 calc R . .
H16C H -0.1774 0.5327 0.0866 0.131 Uiso 1 1 calc R . .
C20 C 0.7361(5) 0.0882(5) 0.1732(4) 0.0756(19) Uani 1 1 d . . .
H20 H 0.8112 0.0698 0.1919 0.091 Uiso 1 1 calc R . .
C21 C 0.3130(5) 0.9740(5) 0.2167(4) 0.0677(18) Uani 1 1 d . . .
C22 C 0.4234(6) 0.9619(7) 0.2081(5) 0.116(3) Uani 1 1 d . . .
H22A H 0.4619 0.8932 0.2111 0.139 Uiso 1 1 calc R . .
H22B H 0.4576 0.9742 0.2476 0.139 Uiso 1 1 calc R . .
C23 C 0.4149(7) 1.0481(9) 0.1238(5) 0.149(4) Uani 1 1 d . . .
H23A H 0.4160 1.1119 0.1266 0.179 Uiso 1 1 calc R . .
H23B H 0.4732 1.0256 0.0970 0.179 Uiso 1 1 calc R . .
C24 C 0.3165(7) 1.0632(7) 0.0840(5) 0.097(3) Uani 1 1 d . . .
C25 C 0.3157(8) 1.0015(8) 0.0389(5) 0.145(4) Uani 1 1 d . . .
H25A H 0.3550 0.9298 0.0703 0.218 Uiso 1 1 calc R . .
H25B H 0.3478 1.0263 -0.0079 0.218 Uiso 1 1 calc R . .
H25C H 0.2438 1.0079 0.0248 0.218 Uiso 1 1 calc R . .
C26 C 0.2584(8) 1.1757(8) 0.0284(5) 0.144(4) Uani 1 1 d . . .
H26A H 0.1933 1.1801 0.0032 0.216 Uiso 1 1 calc R . .
H26B H 0.3023 1.2001 -0.0107 0.216 Uiso 1 1 calc R . .
H26C H 0.2430 1.2180 0.0577 0.216 Uiso 1 1 calc R . .
C31 C 0.0651(4) 0.7155(4) 0.2534(3) 0.0457(13) Uani 1 1 d . . .
C32 C -0.0473(4) 0.7272(4) 0.2413(3) 0.0509(14) Uani 1 1 d . . .
H32A H -0.0905 0.7769 0.2600 0.061 Uiso 1 1 calc R . .
H32B H -0.0594 0.6611 0.2683 0.061 Uiso 1 1 calc R . .
C33 C -0.0718(4) 0.7654(4) 0.1551(3) 0.0556(15) Uani 1 1 d . . .
H33A H -0.1426 0.8157 0.1367 0.067 Uiso 1 1 calc R . .
H33B H -0.0677 0.7083 0.1406 0.067 Uiso 1 1 calc R . .
C34 C 0.0095(5) 0.8148(4) 0.1205(3) 0.0558(15) Uani 1 1 d . . .
C35 C 0.0504(5) 0.7914(5) 0.0539(3) 0.0767(19) Uani 1 1 d . . .
H35A H 0.0740 0.7175 0.0694 0.115 Uiso 1 1 calc R . .
H35B H 0.1088 0.8172 0.0389 0.115 Uiso 1 1 calc R . .
H35C H -0.0050 0.8242 0.0102 0.115 Uiso 1 1 calc R . .
C36 C -0.0251(5) 0.9282(4) 0.0992(4) 0.078(2) Uani 1 1 d . . .
H36A H -0.0493 0.9414 0.1437 0.117 Uiso 1 1 calc R . .
H36B H -0.0819 0.9631 0.0563 0.117 Uiso 1 1 calc R . .
H36C H 0.0335 0.9536 0.0837 0.117 Uiso 1 1 calc R . .
C41 C 0.3808(4) 0.3936(4) 0.2632(4) 0.0545(15) Uani 1 1 d . . .
C42 C 0.4948(5) 0.3738(5) 0.2618(4) 0.084(2) Uani 1 1 d . . .
H42A H 0.5319 0.3009 0.2749 0.100 Uiso 1 1 calc R . .
H42B H 0.5240 0.3943 0.2983 0.100 Uiso 1 1 calc R . .
C43 C 0.5025(6) 0.4390(7) 0.1797(5) 0.123(3) Uani 1 1 d . . .
H43A H 0.5593 0.4004 0.1599 0.147 Uiso 1 1 calc R . .
H43B H 0.5175 0.5005 0.1769 0.147 Uiso 1 1 calc R . .
C44 C 0.3996(5) 0.4693(5) 0.1320(4) 0.076(2) Uani 1 1 d . . .
C45 C 0.4033(8) 0.4059(7) 0.0876(5) 0.145(4) Uani 1 1 d . . .
H45A H 0.3350 0.4275 0.0582 0.218 Uiso 1 1 calc R . .
H45B H 0.4220 0.3340 0.1234 0.218 Uiso 1 1 calc R . .
H45C H 0.4555 0.4146 0.0521 0.218 Uiso 1 1 calc R . .
C46 C 0.3585(6) 0.5813(6) 0.0805(5) 0.120(3) Uani 1 1 d . . .
H46A H 0.3549 0.6207 0.1115 0.180 Uiso 1 1 calc R . .
H46B H 0.2888 0.5980 0.0549 0.180 Uiso 1 1 calc R . .
H46C H 0.4050 0.5983 0.0416 0.180 Uiso 1 1 calc R . .
C101 C 0.1575(5) 0.0673(4) 0.4410(4) 0.0555(15) Uani 1 1 d . . .
C102 C 0.1453(6) 0.0030(5) 0.5127(4) 0.0742(19) Uani 1 1 d . . .
H102 H 0.0779 0.0064 0.5274 0.089 Uiso 1 1 calc R . .
C103 C 0.2330(7) -0.0667(5) 0.5630(5) 0.090(2) Uani 1 1 d . . .
H103 H 0.2266 -0.1138 0.6121 0.108 Uiso 1 1 calc R . .
C104 C 0.3273(7) -0.0674(5) 0.5421(5) 0.102(3) Uani 1 1 d . . .
H104 H 0.3884 -0.1129 0.5768 0.122 Uiso 1 1 calc R . .
C105 C 0.3341(6) -0.0008(5) 0.4693(5) 0.085(2) Uani 1 1 d . . .
H105 H 0.4011 -0.0020 0.4546 0.102 Uiso 1 1 calc R . .
C201 C 0.2854(4) 0.8076(4) 0.4103(3) 0.0539(15) Uani 1 1 d . . .
C202 C 0.3405(5) 0.7293(5) 0.4787(4) 0.0724(19) Uani 1 1 d . . .
H202 H 0.4143 0.7088 0.4857 0.087 Uiso 1 1 calc R . .
C203 C 0.2902(5) 0.6812(5) 0.5360(4) 0.0707(18) Uani 1 1 d . . .
H203 H 0.3278 0.6261 0.5824 0.085 Uiso 1 1 calc R . .
C204 C 0.1844(5) 0.7147(4) 0.5246(4) 0.0648(17) Uani 1 1 d . . .
H204 H 0.1468 0.6846 0.5640 0.078 Uiso 1 1 calc R . .
C205 C 0.1320(5) 0.7925(4) 0.4556(4) 0.0626(16) Uani 1 1 d . . .
H205 H 0.0582 0.8140 0.4482 0.075 Uiso 1 1 calc R . .
C301 C 0.1747(4) 0.5436(4) 0.4522(3) 0.0439(12) Uani 1 1 d . . .
C302 C 0.1487(5) 0.4893(4) 0.5226(3) 0.0552(15) Uani 1 1 d . . .
H302 H 0.0782 0.5043 0.5319 0.066 Uiso 1 1 calc R . .
C303 C 0.2254(5) 0.4138(4) 0.5788(3) 0.0627(17) Uani 1 1 d . . .
H303 H 0.2081 0.3747 0.6270 0.075 Uiso 1 1 calc R . .
C304 C 0.3265(5) 0.3946(4) 0.5660(3) 0.0652(17) Uani 1 1 d . . .
H304 H 0.3804 0.3427 0.6050 0.078 Uiso 1 1 calc R . .
C305 C 0.3494(5) 0.4523(4) 0.4948(4) 0.0604(16) Uani 1 1 d . . .
H305 H 0.4199 0.4397 0.4857 0.073 Uiso 1 1 calc R . .
C401 C 0.3282(5) 0.2572(4) 0.4575(4) 0.0561(15) Uani 1 1 d . . .
C402 C 0.3764(5) 0.1839(5) 0.5297(4) 0.0760(19) Uani 1 1 d . . .
H402 H 0.4501 0.1589 0.5407 0.091 Uiso 1 1 calc R . .
C403 C 0.3161(7) 0.1471(5) 0.5859(4) 0.084(2) Uani 1 1 d . . .
H403 H 0.3473 0.0959 0.6356 0.101 Uiso 1 1 calc R . .
C404 C 0.2108(6) 0.1869(5) 0.5673(4) 0.080(2) Uani 1 1 d . . .
H404 H 0.1678 0.1631 0.6048 0.096 Uiso 1 1 calc R . .
C405 C 0.1650(5) 0.2614(5) 0.4947(4) 0.0688(18) Uani 1 1 d . . .
H405 H 0.0914 0.2898 0.4837 0.083 Uiso 1 1 calc R . .
N11 N 0.0870(3) 0.1967(3) 0.3123(3) 0.0493(11) Uani 1 1 d . . .
N12 N 0.0161(4) 0.3251(4) 0.1897(3) 0.0640(13) Uani 1 1 d . . .
H12 H 0.0765 0.3340 0.1796 0.077 Uiso 1 1 calc R . .
N13 N 0.2498(4) 0.0662(3) 0.4178(3) 0.0591(13) Uani 1 1 d . . .
N21 N 0.2709(4) 0.9335(4) 0.2802(3) 0.0560(12) Uani 1 1 d . . .
N22 N 0.2584(5) 1.0338(4) 0.1495(3) 0.0825(17) Uani 1 1 d . . .
H22 H 0.1899 1.0554 0.1437 0.099 Uiso 1 1 calc R . .
N23 N 0.1813(4) 0.8390(3) 0.3985(3) 0.0513(11) Uani 1 1 d . . .
N31 N 0.1343(3) 0.6637(3) 0.3192(2) 0.0442(10) Uani 1 1 d . . .
N32 N 0.0917(3) 0.7630(3) 0.1872(3) 0.0542(12) Uani 1 1 d . . .
H32 H 0.1557 0.7643 0.1822 0.065 Uiso 1 1 calc R . .
N33 N 0.2743(3) 0.5258(3) 0.4381(2) 0.0458(11) Uani 1 1 d . . .
N41 N 0.3301(3) 0.3639(3) 0.3245(3) 0.0497(11) Uani 1 1 d . . .
N42 N 0.3350(4) 0.4450(4) 0.1930(3) 0.0722(15) Uani 1 1 d . . .
H42 H 0.2669 0.4645 0.1825 0.087 Uiso 1 1 calc R . .
N43 N 0.2238(4) 0.2937(3) 0.4399(3) 0.0543(12) Uani 1 1 d . . .
O1 O -0.0217(3) 0.1548(3) 0.4046(3) 0.0803(13) Uani 1 1 d . . .
O2 O 0.4317(4) 0.8373(4) 0.3566(3) 0.0992(17) Uani 1 1 d . . .
O3 O 0.0048(3) 0.6526(3) 0.3982(2) 0.0619(11) Uani 1 1 d . . .
O4 O 0.4825(4) 0.2738(4) 0.4110(3) 0.0879(14) Uani 1 1 d . . .
Cl1 Cl 0.71191(18) -0.02365(16) 0.18698(15) 0.1176(8) Uani 1 1 d . . .
Cl2 Cl 0.7150(2) 0.1688(2) 0.07810(14) 0.1434(10) Uani 1 1 d . . .
Cl3 Cl 0.6643(2) 0.1435(2) 0.22771(16) 0.1494(11) Uani 1 1 d . . .
Cl4 Cl 0.3436(2) 0.24596(19) 0.78625(16) 0.1370(9) Uani 1 1 d . . .
Cl5 Cl 0.3008(2) 0.4564(2) 0.74753(17) 0.1434(10) Uani 1 1 d . . .
Cl6 Cl 0.4273(3) 0.3077(3) 0.89067(16) 0.1824(15) Uani 1 1 d . . .
Cl11 Cl 0.24392(14) 0.26675(13) 0.18107(11) 0.0834(5) Uani 1 1 d . . .
Cl12 Cl 0.42363(14) 0.11811(15) 0.31844(15) 0.1041(7) Uani 1 1 d . . .
Cl21 Cl 0.03558(13) 1.08713(11) 0.17618(9) 0.0722(5) Uani 1 1 d . . .
Cl22 Cl -0.04879(12) 0.95995(14) 0.31997(11) 0.0883(6) Uani 1 1 d . . .
Cl31 Cl 0.31996(12) 0.73289(13) 0.21558(10) 0.0734(5) Uani 1 1 d . . .
Cl32 Cl 0.47164(12) 0.55600(14) 0.36138(11) 0.0829(5) Uani 1 1 d . . .
Cl41 Cl 0.10902(12) 0.51756(11) 0.20436(9) 0.0648(4) Uani 1 1 d . . .
Cl42 Cl 0.00034(12) 0.42712(12) 0.34859(10) 0.0709(4) Uani 1 1 d . . .
Pd1 Pd 0.24579(3) 0.16395(3) 0.30771(3) 0.05703(15) Uani 1 1 d . . .
Pd2 Pd 0.11583(3) 0.95340(3) 0.29345(2) 0.04891(13) Uani 1 1 d . . .
Pd3 Pd 0.29439(3) 0.62009(3) 0.33252(2) 0.04548(13) Uani 1 1 d . . .
Pd4 Pd 0.17083(3) 0.39781(3) 0.32908(3) 0.04698(13) Uani 1 1 d . . .

loop_
_atom_site_aniso_label
_atom_site_aniso_U_11
_atom_site_aniso_U_22
_atom_site_aniso_U_33
_atom_site_aniso_U_23
_atom_site_aniso_U_13
_atom_site_aniso_U_12
C1 0.065(4) 0.060(4) 0.052(4) -0.022(3) 0.007(3) -0.028(3)
C2 0.055(4) 0.071(4) 0.072(5) -0.035(4) 0.001(4) -0.024(3)
C3 0.048(4) 0.055(3) 0.042(3) -0.023(3) 0.012(3) -0.023(3)
C4 0.049(4) 0.063(4) 0.068(5) -0.030(3) 0.005(3) -0.009(3)
C10 0.088(6) 0.142(7) 0.086(6) -0.027(5) 0.027(5) -0.067(6)
C11 0.059(4) 0.053(3) 0.046(4) -0.021(3) 0.011(3) -0.023(3)
C12 0.050(4) 0.077(4) 0.068(5) -0.021(3) 0.001(3) -0.022(3)
C13 0.075(5) 0.092(5) 0.079(5) -0.018(4) -0.012(4) -0.039(4)
C14 0.072(5) 0.072(4) 0.054(4) -0.020(3) -0.004(3) -0.021(4)
C15 0.128(7) 0.100(6) 0.064(5) -0.039(4) 0.000(5) -0.024(5)
C16 0.090(6) 0.066(4) 0.093(6) -0.025(4) -0.004(4) -0.018(4)
C20 0.057(4) 0.076(4) 0.079(5) -0.023(4) 0.004(4) -0.013(3)
C21 0.065(4) 0.097(5) 0.068(5) -0.051(4) 0.017(4) -0.041(4)
C22 0.079(6) 0.218(10) 0.075(6) -0.065(6) 0.035(5) -0.075(6)
C23 0.082(7) 0.291(14) 0.097(7) -0.088(9) 0.041(6) -0.081(8)
C24 0.115(7) 0.137(7) 0.064(5) -0.047(5) 0.043(5) -0.067(6)
C25 0.189(11) 0.197(10) 0.097(7) -0.090(8) 0.050(7) -0.088(9)
C26 0.170(10) 0.183(10) 0.085(7) -0.038(7) 0.051(7) -0.087(9)
C31 0.050(3) 0.046(3) 0.048(4) -0.023(3) 0.015(3) -0.020(3)
C32 0.037(3) 0.056(3) 0.056(4) -0.019(3) 0.008(3) -0.014(3)
C33 0.055(4) 0.060(3) 0.049(4) -0.021(3) -0.002(3) -0.015(3)
C34 0.068(4) 0.055(3) 0.042(3) -0.019(3) 0.007(3) -0.019(3)
C35 0.082(5) 0.088(5) 0.044(4) -0.017(3) 0.008(3) -0.019(4)
C36 0.097(5) 0.052(4) 0.068(5) -0.012(3) 0.005(4) -0.017(4)
C41 0.049(4) 0.051(3) 0.062(4) -0.022(3) 0.008(3) -0.016(3)
C42 0.055(4) 0.101(5) 0.091(6) -0.034(4) 0.019(4) -0.025(4)
C43 0.071(6) 0.140(7) 0.113(7) -0.002(6) 0.029(5) -0.043(5)
C44 0.063(5) 0.093(5) 0.069(5) -0.024(4) 0.032(4) -0.035(4)
C45 0.197(11) 0.196(10) 0.144(9) -0.119(8) 0.130(9) -0.138(9)
C46 0.109(7) 0.099(6) 0.103(7) 0.001(5) 0.032(6) -0.024(5)
C101 0.063(4) 0.053(3) 0.062(4) -0.030(3) 0.008(3) -0.024(3)
C102 0.084(5) 0.069(4) 0.067(5) -0.019(4) 0.003(4) -0.034(4)
C103 0.121(7) 0.071(5) 0.073(5) -0.021(4) -0.002(5) -0.035(5)
C104 0.115(8) 0.066(5) 0.084(6) -0.013(4) -0.028(6) 0.004(5)
C105 0.066(5) 0.073(5) 0.099(6) -0.035(5) -0.003(4) -0.002(4)
C201 0.051(4) 0.055(3) 0.060(4) -0.028(3) 0.000(3) -0.017(3)
C202 0.053(4) 0.068(4) 0.081(5) -0.022(4) -0.014(4) -0.012(3)
C203 0.079(5) 0.059(4) 0.063(5) -0.016(3) -0.014(4) -0.019(4)
C204 0.084(5) 0.050(3) 0.053(4) -0.014(3) 0.009(4) -0.022(3)
C205 0.062(4) 0.066(4) 0.060(4) -0.026(3) 0.015(3) -0.023(3)
C301 0.041(3) 0.055(3) 0.043(3) -0.025(3) 0.006(3) -0.020(3)
C302 0.057(4) 0.070(4) 0.044(4) -0.021(3) 0.013(3) -0.031(3)
C303 0.067(4) 0.073(4) 0.049(4) -0.016(3) 0.006(3) -0.037(4)
C304 0.070(5) 0.064(4) 0.046(4) -0.009(3) -0.002(3) -0.019(3)
C305 0.047(4) 0.071(4) 0.061(4) -0.026(3) 0.006(3) -0.018(3)
C401 0.054(4) 0.056(3) 0.063(4) -0.032(3) 0.004(3) -0.014(3)
C402 0.076(5) 0.069(4) 0.070(5) -0.020(4) 0.001(4) -0.017(4)
C403 0.108(6) 0.067(4) 0.065(5) -0.010(4) 0.012(5) -0.034(5)
C404 0.107(6) 0.067(4) 0.069(5) -0.023(4) 0.031(5) -0.042(4)
C405 0.080(5) 0.065(4) 0.069(5) -0.028(4) 0.019(4) -0.033(4)
N11 0.053(3) 0.051(3) 0.050(3) -0.024(2) 0.011(2) -0.021(2)
N12 0.068(4) 0.071(3) 0.053(3) -0.022(3) 0.011(3) -0.029(3)
N13 0.058(3) 0.052(3) 0.069(4) -0.032(3) 0.004(3) -0.012(3)
N21 0.054(3) 0.074(3) 0.054(3) -0.033(3) 0.012(3) -0.032(3)
N22 0.090(5) 0.109(5) 0.061(4) -0.039(4) 0.028(4) -0.043(4)
N23 0.049(3) 0.050(3) 0.057(3) -0.026(2) 0.003(2) -0.014(2)
N31 0.048(3) 0.053(3) 0.037(3) -0.020(2) 0.009(2) -0.021(2)
N32 0.048(3) 0.064(3) 0.045(3) -0.014(2) 0.007(2) -0.021(2)
N33 0.044(3) 0.052(3) 0.046(3) -0.022(2) 0.008(2) -0.019(2)
N41 0.045(3) 0.054(3) 0.057(3) -0.028(2) 0.011(2) -0.018(2)
N42 0.051(3) 0.095(4) 0.064(4) -0.025(3) 0.019(3) -0.024(3)
N43 0.068(4) 0.050(3) 0.055(3) -0.026(2) 0.015(3) -0.027(3)
O1 0.062(3) 0.105(3) 0.064(3) -0.021(3) 0.025(2) -0.032(3)
O2 0.050(3) 0.121(4) 0.098(4) -0.016(3) 0.000(3) -0.028(3)
O3 0.047(3) 0.080(3) 0.050(3) -0.023(2) 0.016(2) -0.014(2)
O4 0.055(3) 0.118(4) 0.074(3) -0.029(3) 0.003(3) -0.019(3)
Cl1 0.1103(17) 0.0960(15) 0.148(2) -0.0442(15) 0.0160(16) -0.0443(13)
Cl2 0.162(2) 0.134(2) 0.0841(17) -0.0016(14) 0.0159(16) -0.0379(18)
Cl3 0.142(2) 0.156(2) 0.127(2) -0.0840(19) 0.0200(18) 0.0195(18)
Cl4 0.137(2) 0.1310(19) 0.143(2) -0.0341(17) 0.0174(18) -0.0737(17)
Cl5 0.132(2) 0.147(2) 0.143(2) -0.0690(19) 0.0493(19) -0.0208(18)
Cl6 0.203(3) 0.284(4) 0.0903(19) -0.039(2) 0.026(2) -0.171(3)
Cl11 0.0859(13) 0.0830(11) 0.0920(14) -0.0380(10) 0.0467(11) -0.0396(10)
Cl12 0.0543(11) 0.1080(15) 0.157(2) -0.0629(15) 0.0327(12) -0.0250(10)
Cl21 0.0804(12) 0.0642(9) 0.0554(10) -0.0131(8) -0.0013(8) -0.0162(8)
Cl22 0.0483(10) 0.1025(13) 0.0751(12) -0.0040(10) 0.0059(9) -0.0151(9)
Cl31 0.0614(10) 0.0905(11) 0.0640(11) -0.0163(9) 0.0225(8) -0.0401(9)
Cl32 0.0437(9) 0.1114(13) 0.0783(12) -0.0221(10) 0.0121(8) -0.0275(9)
Cl41 0.0562(9) 0.0611(9) 0.0642(10) -0.0210(8) 0.0065(8) -0.0081(7)
Cl42 0.0491(9) 0.0874(11) 0.0781(12) -0.0388(9) 0.0202(8) -0.0185(8)
Pd1 0.0513(3) 0.0582(3) 0.0763(4) -0.0385(3) 0.0205(2) -0.0232(2)
Pd2 0.0489(3) 0.0504(3) 0.0476(3) -0.0211(2) 0.0041(2) -0.0151(2)
Pd3 0.0414(3) 0.0568(3) 0.0459(3) -0.0242(2) 0.0130(2) -0.0223(2)
Pd4 0.0453(3) 0.0478(2) 0.0538(3) -0.0269(2) 0.0111(2) -0.0152(2)

loop_
_atom_type_symbol
_atom_type_description
_atom_type_scat_dispersion_real
_atom_type_scat_dispersion_imag
_atom_type_scat_source
C C 0.0033 0.0016 'International Tables Vol C Tables 4.2.6.8 and 6.1.1.4'
H H 0.0000 0.0000 'International Tables Vol C Tables 4.2.6.8 and 6.1.1.4'
N N 0.0061 0.0033 'International Tables Vol C Tables 4.2.6.8 and 6.1.1.4'
O O 0.0106 0.0060 'International Tables Vol C Tables 4.2.6.8 and 6.1.1.4'
Cl Cl 0.1484 0.1585 'International Tables Vol C Tables 4.2.6.8 and 6.1.1.4'
Pd Pd -0.9988 1.0072 'International Tables Vol C Tables 4.2.6.8 and 6.1.1.4'

loop_
_geom_angle_atom_site_label_1
_geom_angle_atom_site_label_2
_geom_angle_atom_site_label_3
_geom_angle
_geom_angle_site_symmetry_1
_geom_angle_site_symmetry_3
_geom_angle_publ_flag
O1 C1 N11 126.8(6) . . ?
O1 C1 C101 118.6(6) . . ?
N11 C1 C101 114.6(5) . . ?
O2 C2 N21 127.9(6) . . ?
O2 C2 C201 118.3(6) . . ?
N21 C2 C201 113.7(5) . . ?
O3 C3 N31 126.2(5) . . ?
O3 C3 C301 120.0(5) . . ?
N31 C3 C301 113.8(5) . . ?
O4 C4 N41 128.0(6) . . ?
O4 C4 C401 117.8(6) . . ?
N41 C4 C401 114.2(5) . . ?
Cl5 C10 Cl4 109.9(4) . . ?
Cl5 C10 Cl6 112.5(5) . . ?
Cl4 C10 Cl6 111.3(4) . . ?
Cl5 C10 H10 107.6 . . ?
Cl4 C10 H10 107.6 . . ?
Cl6 C10 H10 107.6 . . ?
N12 C11 N11 123.4(5) . . ?
N12 C11 C12 108.8(5) . . ?
N11 C11 C12 127.8(5) . . ?
C11 C12 C13 103.6(5) . . ?
C11 C12 H12A 111.1 . . ?
C13 C12 H12A 111.1 . . ?
C11 C12 H12B 111.1 . . ?
C13 C12 H12B 111.1 . . ?
H12A C12 H12B 109.0 . . ?
C14 C13 C12 107.3(5) . . ?
C14 C13 H13A 110.2 . . ?
C12 C13 H13A 110.2 . . ?
C14 C13 H13B 110.2 . . ?
C12 C13 H13B 110.2 . . ?
H13A C13 H13B 108.5 . . ?
N12 C14 C15 110.0(6) . . ?
N12 C14 C13 100.6(5) . . ?
C15 C14 C13 114.2(6) . . ?
N12 C14 C16 109.1(5) . . ?
C15 C14 C16 110.4(6) . . ?
C13 C14 C16 112.1(6) . . ?
C14 C15 H15A 109.5 . . ?
C14 C15 H15B 109.5 . . ?
H15A C15 H15B 109.5 . . ?
C14 C15 H15C 109.5 . . ?
H15A C15 H15C 109.5 . . ?
H15B C15 H15C 109.5 . . ?
C14 C16 H16A 109.5 . . ?
C14 C16 H16B 109.5 . . ?
H16A C16 H16B 109.5 . . ?
C14 C16 H16C 109.5 . . ?
H16A C16 H16C 109.5 . . ?
H16B C16 H16C 109.5 . . ?
Cl2 C20 Cl3 112.4(4) . . ?
Cl2 C20 Cl1 111.4(4) . . ?
Cl3 C20 Cl1 109.9(4) . . ?
Cl2 C20 H20 107.6 . . ?
Cl3 C20 H20 107.6 . . ?
Cl1 C20 H20 107.6 . . ?
N22 C21 N21 123.3(6) . . ?
N22 C21 C22 108.1(6) . . ?
N21 C21 C22 128.7(7) . . ?
C21 C22 C23 101.5(7) . . ?
C21 C22 H22A 111.5 . . ?
C23 C22 H22A 111.5 . . ?
C21 C22 H22B 111.5 . . ?
C23 C22 H22B 111.5 . . ?
H22A C22 H22B 109.3 . . ?
C24 C23 C22 105.3(7) . . ?
C24 C23 H23A 110.7 . . ?
C22 C23 H23A 110.7 . . ?
C24 C23 H23B 110.7 . . ?
C22 C23 H23B 110.7 . . ?
H23A C23 H23B 108.8 . . ?
C23 C24 N22 100.2(7) . . ?
C23 C24 C25 118.2(9) . . ?
N22 C24 C25 109.5(6) . . ?
C23 C24 C26 114.0(8) . . ?
N22 C24 C26 108.7(7) . . ?
C25 C24 C26 105.8(8) . . ?
C24 C25 H25A 109.5 . . ?
C24 C25 H25B 109.5 . . ?
H25A C25 H25B 109.5 . . ?
C24 C25 H25C 109.5 . . ?
H25A C25 H25C 109.5 . . ?
H25B C25 H25C 109.5 . . ?
C24 C26 H26A 109.5 . . ?
C24 C26 H26B 109.5 . . ?
H26A C26 H26B 109.5 . . ?
C24 C26 H26C 109.5 . . ?
H26A C26 H26C 109.5 . . ?
H26B C26 H26C 109.5 . . ?
N32 C31 N31 122.3(5) . . ?
N32 C31 C32 107.9(5) . . ?
N31 C31 C32 129.8(5) . . ?
C31 C32 C33 104.0(4) . . ?
C31 C32 H32A 111.0 . . ?
C33 C32 H32A 111.0 . . ?
C31 C32 H32B 111.0 . . ?
C33 C32 H32B 111.0 . . ?
H32A C32 H32B 109.0 . . ?
C32 C33 C34 105.8(4) . . ?
C32 C33 H33A 110.6 . . ?
C34 C33 H33A 110.6 . . ?
C32 C33 H33B 110.6 . . ?
C34 C33 H33B 110.6 . . ?
H33A C33 H33B 108.7 . . ?
N32 C34 C35 109.7(5) . . ?
N32 C34 C36 108.8(5) . . ?
C35 C34 C36 110.9(5) . . ?
N32 C34 C33 99.8(4) . . ?
C35 C34 C33 113.4(5) . . ?
C36 C34 C33 113.6(5) . . ?
C34 C35 H35A 109.5 . . ?
C34 C35 H35B 109.5 . . ?
H35A C35 H35B 109.5 . . ?
C34 C35 H35C 109.5 . . ?
H35A C35 H35C 109.5 . . ?
H35B C35 H35C 109.5 . . ?
C34 C36 H36A 109.5 . . ?
C34 C36 H36B 109.5 . . ?
H36A C36 H36B 109.5 . . ?
C34 C36 H36C 109.5 . . ?
H36A C36 H36C 109.5 . . ?
H36B C36 H36C 109.5 . . ?
N42 C41 N41 123.6(5) . . ?
N42 C41 C42 108.0(5) . . ?
N41 C41 C42 128.3(6) . . ?
C41 C42 C43 103.6(6) . . ?
C41 C42 H42A 111.0 . . ?
C43 C42 H42A 111.0 . . ?
C41 C42 H42B 111.0 . . ?
C43 C42 H42B 111.0 . . ?
H42A C42 H42B 109.0 . . ?
C42 C43 C44 107.8(5) . . ?
C42 C43 H43A 110.2 . . ?
C44 C43 H43A 110.2 . . ?
C42 C43 H43B 110.2 . . ?
C44 C43 H43B 110.2 . . ?
H43A C43 H43B 108.5 . . ?
N42 C44 C45 110.0(5) . . ?
N42 C44 C46 109.7(6) . . ?
C45 C44 C46 111.4(7) . . ?
N42 C44 C43 99.9(6) . . ?
C45 C44 C43 112.3(7) . . ?
C46 C44 C43 112.9(6) . . ?
C44 C45 H45A 109.5 . . ?
C44 C45 H45B 109.5 . . ?
H45A C45 H45B 109.5 . . ?
C44 C45 H45C 109.5 . . ?
H45A C45 H45C 109.5 . . ?
H45B C45 H45C 109.5 . . ?
C44 C46 H46A 109.5 . . ?
C44 C46 H46B 109.5 . . ?
H46A C46 H46B 109.5 . . ?
C44 C46 H46C 109.5 . . ?
H46A C46 H46C 109.5 . . ?
H46B C46 H46C 109.5 . . ?
N13 C101 C102 123.1(6) . . ?
N13 C101 C1 116.2(5) . . ?
C102 C101 C1 120.7(6) . . ?
C101 C102 C103 118.6(7) . . ?
C101 C102 H102 120.7 . . ?
C103 C102 H102 120.7 . . ?
C104 C103 C102 119.6(8) . . ?
C104 C103 H103 120.2 . . ?
C102 C103 H103 120.2 . . ?
C103 C104 C105 118.8(8) . . ?
C103 C104 H104 120.6 . . ?
C105 C104 H104 120.6 . . ?
N13 C105 C104 123.1(7) . . ?
N13 C105 H105 118.5 . . ?
C104 C105 H105 118.5 . . ?
N23 C201 C202 121.2(6) . . ?
N23 C201 C2 116.9(5) . . ?
C202 C201 C2 121.9(6) . . ?
C203 C202 C201 120.9(6) . . ?
C203 C202 H202 119.6 . . ?
C201 C202 H202 119.6 . . ?
C202 C203 C204 117.8(6) . . ?
C202 C203 H203 121.1 . . ?
C204 C203 H203 121.1 . . ?
C203 C204 C205 119.8(6) . . ?
C203 C204 H204 120.1 . . ?
C205 C204 H204 120.1 . . ?
N23 C205 C204 122.6(6) . . ?
N23 C205 H205 118.7 . . ?
C204 C205 H205 118.7 . . ?
N33 C301 C302 121.7(5) . . ?
N33 C301 C3 116.2(5) . . ?
C302 C301 C3 122.1(5) . . ?
C303 C302 C301 119.3(5) . . ?
C303 C302 H302 120.4 . . ?
C301 C302 H302 120.4 . . ?
C304 C303 C302 120.2(6) . . ?
C304 C303 H303 119.9 . . ?
C302 C303 H303 119.9 . . ?
C303 C304 C305 118.7(6) . . ?
C303 C304 H304 120.7 . . ?
C305 C304 H304 120.7 . . ?
N33 C305 C304 121.9(5) . . ?
N33 C305 H305 119.0 . . ?
C304 C305 H305 119.0 . . ?
N43 C401 C402 121.7(6) . . ?
N43 C401 C4 116.6(5) . . ?
C402 C401 C4 121.7(6) . . ?
C401 C402 C403 119.5(7) . . ?
C401 C402 H402 120.3 . . ?
C403 C402 H402 120.3 . . ?
C404 C403 C402 117.7(7) . . ?
C404 C403 H403 121.1 . . ?
C402 C403 H403 121.1 . . ?
C403 C404 C405 121.3(7) . . ?
C403 C404 H404 119.3 . . ?
C405 C404 H404 119.3 . . ?
N43 C405 C404 120.5(7) . . ?
N43 C405 H405 119.7 . . ?
C404 C405 H405 119.7 . . ?
C11 N11 C1 117.5(5) . . ?
C11 N11 Pd1 129.7(4) . . ?
C1 N11 Pd1 112.8(4) . . ?
C11 N12 C14 117.3(5) . . ?
C11 N12 H12 121.3 . . ?
C14 N12 H12 121.3 . . ?
C101 N13 C105 116.7(6) . . ?
C101 N13 Pd1 115.1(4) . . ?
C105 N13 Pd1 128.1(5) . . ?
C21 N21 C2 117.5(5) . . ?
C21 N21 Pd2 128.9(4) . . ?
C2 N21 Pd2 113.3(4) . . ?
C21 N22 C24 116.7(7) . . ?
C21 N22 H22 121.7 . . ?
C24 N22 H22 121.7 . . ?
C205 N23 C201 117.7(5) . . ?
C205 N23 Pd2 127.4(4) . . ?
C201 N23 Pd2 114.9(4) . . ?
C31 N31 C3 117.0(4) . . ?
C31 N31 Pd3 129.5(3) . . ?
C3 N31 Pd3 113.2(3) . . ?
C31 N32 C34 116.7(5) . . ?
C31 N32 H32 121.6 . . ?
C34 N32 H32 121.6 . . ?
C301 N33 C305 118.3(5) . . ?
C301 N33 Pd3 114.7(3) . . ?
C305 N33 Pd3 127.0(4) . . ?
C41 N41 C4 117.5(5) . . ?
C41 N41 Pd4 129.1(4) . . ?
C4 N41 Pd4 113.3(4) . . ?
C41 N42 C44 117.9(5) . . ?
C41 N42 H42 121.1 . . ?
C44 N42 H42 121.1 . . ?
C405 N43 C401 119.2(5) . . ?
C405 N43 Pd4 126.2(4) . . ?
C401 N43 Pd4 114.7(4) . . ?
N13 Pd1 N11 81.10(19) . . ?
N13 Pd1 Cl12 92.23(16) . . ?
N11 Pd1 Cl12 173.11(14) . . ?
N13 Pd1 Cl11 176.67(13) . . ?
N11 Pd1 Cl11 99.73(14) . . ?
Cl12 Pd1 Cl11 87.03(8) . . ?
N23 Pd2 N21 80.97(19) . . ?
N23 Pd2 Cl22 92.96(14) . . ?
N21 Pd2 Cl22 173.86(15) . . ?
N23 Pd2 Cl21 177.50(14) . . ?
N21 Pd2 Cl21 100.97(15) . . ?
Cl22 Pd2 Cl21 85.13(6) . . ?
N33 Pd3 N31 80.70(17) . . ?
N33 Pd3 Cl32 92.34(13) . . ?
N31 Pd3 Cl32 172.97(12) . . ?
N33 Pd3 Cl31 176.70(12) . . ?
N31 Pd3 Cl31 100.26(12) . . ?
Cl32 Pd3 Cl31 86.74(6) . . ?
N43 Pd4 N41 80.71(19) . . ?
N43 Pd4 Cl42 93.24(14) . . ?
N41 Pd4 Cl42 173.67(14) . . ?
N43 Pd4 Cl41 179.04(14) . . ?
N41 Pd4 Cl41 99.92(14) . . ?
Cl42 Pd4 Cl41 86.11(6) . . ?

loop_
_geom_bond_atom_site_label_1
_geom_bond_atom_site_label_2
_geom_bond_distance
_geom_bond_site_symmetry_2
_geom_bond_publ_flag
C1 O1 1.218(7) . ?
C1 N11 1.367(7) . ?
C1 C101 1.509(8) . ?
C2 O2 1.199(7) . ?
C2 N21 1.397(8) . ?
C2 C201 1.494(8) . ?
C3 O3 1.213(6) . ?
C3 N31 1.384(6) . ?
C3 C301 1.492(7) . ?
C4 O4 1.210(7) . ?
C4 N41 1.379(7) . ?
C4 C401 1.494(8) . ?
C10 Cl5 1.728(9) . ?
C10 Cl4 1.730(8) . ?
C10 Cl6 1.742(8) . ?
C10 H10 1.0000 . ?
C11 N12 1.294(7) . ?
C11 N11 1.363(7) . ?
C11 C12 1.500(7) . ?
C12 C13 1.534(8) . ?
C12 H12A 0.9900 . ?
C12 H12B 0.9900 . ?
C13 C14 1.520(8) . ?
C13 H13A 0.9900 . ?
C13 H13B 0.9900 . ?
C14 N12 1.480(7) . ?
C14 C15 1.506(9) . ?
C14 C16 1.527(8) . ?
C15 H15A 0.9800 . ?
C15 H15B 0.9800 . ?
C15 H15C 0.9800 . ?
C16 H16A 0.9800 . ?
C16 H16B 0.9800 . ?
C16 H16C 0.9800 . ?
C20 Cl2 1.704(7) . ?
C20 Cl3 1.708(7) . ?
C20 Cl1 1.735(6) . ?
C20 H20 1.0000 . ?
C21 N22 1.302(8) . ?
C21 N21 1.339(8) . ?
C21 C22 1.473(9) . ?
C22 C23 1.598(11) . ?
C22 H22A 0.9900 . ?
C22 H22B 0.9900 . ?
C23 C24 1.449(11) . ?
C23 H23A 0.9900 . ?
C23 H23B 0.9900 . ?
C24 N22 1.466(8) . ?
C24 C25 1.498(10) . ?
C24 C26 1.554(12) . ?
C25 H25A 0.9800 . ?
C25 H25B 0.9800 . ?
C25 H25C 0.9800 . ?
C26 H26A 0.9800 . ?
C26 H26B 0.9800 . ?
C26 H26C 0.9800 . ?
C31 N32 1.296(6) . ?
C31 N31 1.363(7) . ?
C31 C32 1.493(7) . ?
C32 C33 1.510(7) . ?
C32 H32A 0.9900 . ?
C32 H32B 0.9900 . ?
C33 C34 1.522(7) . ?
C33 H33A 0.9900 . ?
C33 H33B 0.9900 . ?
C34 N32 1.474(7) . ?
C34 C35 1.508(8) . ?
C34 C36 1.513(7) . ?
C35 H35A 0.9800 . ?
C35 H35B 0.9800 . ?
C35 H35C 0.9800 . ?
C36 H36A 0.9800 . ?
C36 H36B 0.9800 . ?
C36 H36C 0.9800 . ?
C41 N42 1.294(7) . ?
C41 N41 1.345(7) . ?
C41 C42 1.491(8) . ?
C42 C43 1.509(10) . ?
C42 H42A 0.9900 . ?
C42 H42B 0.9900 . ?
C43 C44 1.511(10) . ?
C43 H43A 0.9900 . ?
C43 H43B 0.9900 . ?
C44 N42 1.453(7) . ?
C44 C45 1.497(10) . ?
C44 C46 1.505(9) . ?
C45 H45A 0.9800 . ?
C45 H45B 0.9800 . ?
C45 H45C 0.9800 . ?
C46 H46A 0.9800 . ?
C46 H46B 0.9800 . ?
C46 H46C 0.9800 . ?
C101 N13 1.327(7) . ?
C101 C102 1.374(8) . ?
C102 C103 1.381(9) . ?
C102 H102 0.9500 . ?
C103 C104 1.340(10) . ?
C103 H103 0.9500 . ?
C104 C105 1.379(10) . ?
C104 H104 0.9500 . ?
C105 N13 1.352(8) . ?
C105 H105 0.9500 . ?
C201 N23 1.339(7) . ?
C201 C202 1.385(8) . ?
C202 C203 1.363(8) . ?
C202 H202 0.9500 . ?
C203 C204 1.361(8) . ?
C203 H203 0.9500 . ?
C204 C205 1.379(8) . ?
C204 H204 0.9500 . ?
C205 N23 1.343(7) . ?
C205 H205 0.9500 . ?
C301 N33 1.347(6) . ?
C301 C302 1.380(7) . ?
C302 C303 1.366(8) . ?
C302 H302 0.9500 . ?
C303 C304 1.360(8) . ?
C303 H303 0.9500 . ?
C304 C305 1.389(8) . ?
C304 H304 0.9500 . ?
C305 N33 1.350(7) . ?
C305 H305 0.9500 . ?
C401 N43 1.349(7) . ?
C401 C402 1.385(8) . ?
C402 C403 1.389(9) . ?
C402 H402 0.9500 . ?
C403 C404 1.362(9) . ?
C403 H403 0.9500 . ?
C404 C405 1.388(9) . ?
C404 H404 0.9500 . ?
C405 N43 1.340(7) . ?
C405 H405 0.9500 . ?
N11 Pd1 2.075(4) . ?
N12 H12 0.8800 . ?
N13 Pd1 2.024(5) . ?
N21 Pd2 2.068(4) . ?
N22 H22 0.8800 . ?
N23 Pd2 2.036(5) . ?
N31 Pd3 2.062(4) . ?
N32 H32 0.8800 . ?
N33 Pd3 2.030(4) . ?
N41 Pd4 2.080(4) . ?
N42 H42 0.8800 . ?
N43 Pd4 2.040(5) . ?
Cl11 Pd1 2.2935(19) . ?
Cl12 Pd1 2.2924(18) . ?
Cl21 Pd2 2.3233(17) . ?
Cl22 Pd2 2.2754(17) . ?
Cl31 Pd3 2.3133(16) . ?
Cl32 Pd3 2.2882(17) . ?
Cl41 Pd4 2.3102(17) . ?
Cl42 Pd4 2.2847(16) . ?
